data_7711134
loop_
_publ_author_name
'Youssef, Heba'
'Sch\"afer, Thomas C.'
'Becker, Jonathan'
'Sedykh, Alexander E.'
'Basso, Leonardo'
'Pietzonka, Clemens'
'Taydakov, Ilya V.'
'Kraus, Florian'
'M\"uller-Buschbaum, Klaus'

_publ_section_title
;
 3D-Frameworks and 2D-Networks of Lanthanide Coordination Polymers with
 3-Pyridylpyrazole: Photophysical and Magnetic Properties
;
_journal_name_full 'Dalton Transactions'
_journal_paper_doi 10.1039/D2DT01999J
_journal_year 2022
_chemical_formula_sum 'C24 H22 Cl4 Dy N9'
_chemical_formula_weight 740.80
_chemical_name_systematic 12
_chemical_properties_physical Air-sensitive,Moisture-sensitive
_space_group_crystal_system monoclinic
_space_group_IT_number 14
_space_group_name_Hall '-P 2ybc'
_space_group_name_H-M_alt 'P 1 21/c 1'
_atom_sites_solution_hydrogens geom
_atom_sites_solution_primary direct
_atom_sites_solution_secondary difmap
_audit_creation_method SHELXL-2018/3
_audit_update_record
;
2022-08-29 deposited with the CCDC.	2022-09-02 downloaded from the CCDC.
;
_cell_angle_alpha 90
_cell_angle_beta 97.090(2)
_cell_angle_gamma 90
_cell_formula_units_Z 4
_cell_length_a 12.4802(4)
_cell_length_b 13.7204(5)
_cell_length_c 15.9695(6)
_cell_measurement_reflns_used 9693
_cell_measurement_temperature 101(2)
_cell_measurement_theta_max 27.47
_cell_measurement_theta_min 2.88
_cell_volume 2713.60(17)
_computing_cell_refinement 'SAINT 7.46A (Bruker-AXS, 2015)'
_computing_data_collection 'APEX2 v2011.4.0 (Bruker-AXS, 2015)'
_computing_data_reduction 'SAINT 7.46A (Bruker-AXS, 2015)'
_computing_molecular_graphics 'Bruker SHELXTL'
_computing_publication_material 'Bruker SHELXTL'
_computing_structure_refinement 'SHELXL-2018/3 (Sheldrick, 2018)'
_computing_structure_solution 'SHELXT 2018/2 (Sheldrick, 2018)'
_diffrn_ambient_temperature 101(2)
_diffrn_measured_fraction_theta_full 1.000
_diffrn_measured_fraction_theta_max 0.999
_diffrn_measurement_device_type 'Bruker PHOTON100'
_diffrn_measurement_method '\f and \w scans'
_diffrn_radiation_type MoK\a
_diffrn_radiation_wavelength 0.71073
_diffrn_reflns_av_R_equivalents 0.0747
_diffrn_reflns_av_unetI/netI 0.0220
_diffrn_reflns_Laue_measured_fraction_full 1.000
_diffrn_reflns_Laue_measured_fraction_max 0.999
_diffrn_reflns_limit_h_max 16
_diffrn_reflns_limit_h_min -16
_diffrn_reflns_limit_k_max 17
_diffrn_reflns_limit_k_min -17
_diffrn_reflns_limit_l_max 20
_diffrn_reflns_limit_l_min -20
_diffrn_reflns_number 128032
_diffrn_reflns_point_group_measured_fraction_full 1.000
_diffrn_reflns_point_group_measured_fraction_max 0.999
_diffrn_reflns_theta_full 25.242
_diffrn_reflns_theta_max 27.538
_diffrn_reflns_theta_min 2.215
_diffrn_source 'I\mS micro-focus sealed tube, multilayer optics'
_exptl_absorpt_coefficient_mu 3.181
_exptl_absorpt_correction_T_max 0.7456
_exptl_absorpt_correction_T_min 0.6594
_exptl_absorpt_correction_type multi-scan
_exptl_absorpt_process_details 'SADABS (Sheldrick, 2009)'
_exptl_crystal_colour yellow
_exptl_crystal_density_diffrn 1.813
_exptl_crystal_density_method 'not measured'
_exptl_crystal_description plate
_exptl_crystal_F_000 1452
_exptl_crystal_recrystallization_method 'Re-crystallisation from solvent: toluene'
_exptl_crystal_size_max 0.072
_exptl_crystal_size_mid 0.050
_exptl_crystal_size_min 0.028
_refine_diff_density_max 1.863
_refine_diff_density_min -0.560
_refine_diff_density_rms 0.090
_refine_ls_extinction_method none
_refine_ls_goodness_of_fit_ref 1.041
_refine_ls_hydrogen_treatment constr
_refine_ls_matrix_type full
_refine_ls_number_parameters 343
_refine_ls_number_reflns 6257
_refine_ls_number_restraints 0
_refine_ls_restrained_S_all 1.041
_refine_ls_R_factor_all 0.0279
_refine_ls_R_factor_gt 0.0203
_refine_ls_shift/su_max 0.002
_refine_ls_shift/su_mean 0.000
_refine_ls_structure_factor_coef Fsqd
_refine_ls_weighting_details 'w=1/[\s^2^(Fo^2^)+(0.0145P)^2^+3.5509P] where P=(Fo^2^+2Fc^2^)/3'
_refine_ls_weighting_scheme calc
_refine_ls_wR_factor_gt 0.0413
_refine_ls_wR_factor_ref 0.0435
_reflns_Friedel_coverage 0.000
_reflns_number_gt 5461
_reflns_number_total 6257
_reflns_threshold_expression 'I > 2\s(I)'
_cod_data_source_file d2dt01999j2.cif
_cod_data_source_block 3-PyPzH2Dy3-PyPzH2Cl4
_cod_original_sg_symbol_H-M 'P 21/c'
_cod_database_code 7711134
_shelx_shelxl_version_number 2018/3
_shelx_space_group_comment
; 
The symmetry employed for this shelxl refinement is uniquely defined 
by the following loop, which should always be used as a source of 
symmetry information in preference to the above space-group names. 
They are only intended as comments. 
;
_shelx_estimated_absorpt_t_min 0.803
_shelx_estimated_absorpt_t_max 0.916
_exptl_absorpt_special_details
;
Semi-empirical absorption corrections were performed by utilizing
the redundancy of the data to analyse equivalent intensities in
terms of a multipolar spherical harmonic expansion and
compensating for it.
;

loop_
_space_group_symop_operation_xyz
'x, y, z'
'-x, y+1/2, -z+1/2'
'-x, -y, -z'
'x, -y-1/2, z-1/2'

loop_
_atom_site_label
_atom_site_type_symbol
_atom_site_fract_x
_atom_site_fract_y
_atom_site_fract_z
_atom_site_U_iso_or_equiv
_atom_site_adp_type
_atom_site_occupancy
_atom_site_site_symmetry_order
_atom_site_calc_flag
_atom_site_refinement_flags_posn
_atom_site_refinement_flags_adp
_atom_site_refinement_flags_occupancy
_atom_site_disorder_assembly
_atom_site_disorder_group
Dy1 Dy 0.65301(2) 0.27954(2) 0.60295(2) 0.01196(3) Uani 1 1 d . . . . .
Cl1 Cl 0.49128(4) 0.39553(4) 0.62893(4) 0.01876(12) Uani 1 1 d . . . . .
Cl2 Cl 0.67419(5) 0.38777(4) 0.47197(4) 0.01918(12) Uani 1 1 d . . . . .
Cl3 Cl 0.81700(4) 0.17324(4) 0.57361(4) 0.02006(12) Uani 1 1 d . . . . .
Cl4 Cl 0.61422(5) 0.16882(5) 0.72484(4) 0.02631(14) Uani 1 1 d . . . . .
N1 N 0.52947(15) 0.17640(14) 0.50848(12) 0.0154(4) Uani 1 1 d . . . . .
N2 N 0.20753(15) 0.20277(13) 0.54993(12) 0.0138(4) Uani 1 1 d . . . . .
N3 N 0.09959(15) 0.19266(14) 0.54997(12) 0.0149(4) Uani 1 1 d . . . . .
H3A H 0.061036 0.229206 0.580270 0.018 Uiso 1 1 calc R U . . .
N4 N 0.77605(15) 0.38559(14) 0.69552(12) 0.0156(4) Uani 1 1 d . . . . .
N5 N 1.10000(15) 0.36277(14) 0.66092(12) 0.0141(4) Uani 1 1 d . . . . .
N6 N 1.20495(15) 0.38048(14) 0.65421(12) 0.0151(4) Uani 1 1 d . . . . .
H6A H 1.244238 0.344366 0.624164 0.018 Uiso 1 1 calc R U . . .
N7 N 0.61217(18) 0.60856(17) 0.58044(14) 0.0261(5) Uani 1 1 d . . . . .
H7A H 0.564355 0.577561 0.544965 0.031 Uiso 1 1 calc R U . . .
N8 N 0.93810(18) 0.58138(16) 0.55260(13) 0.0246(5) Uani 1 1 d . . . . .
N9 N 1.04462(19) 0.59830(17) 0.55375(14) 0.0287(5) Uani 1 1 d . . . . .
H9A H 1.085866 0.565931 0.522521 0.034 Uiso 1 1 calc R U . . .
C1 C 0.42672(18) 0.17637(16) 0.52423(14) 0.0146(4) Uani 1 1 d . . . . .
H1 H 0.408537 0.214905 0.569848 0.018 Uiso 1 1 calc R U . . .
C2 C 0.55541(19) 0.12077(18) 0.44432(15) 0.0189(5) Uani 1 1 d . . . . .
H2 H 0.627665 0.121464 0.431325 0.023 Uiso 1 1 calc R U . . .
C3 C 0.48040(19) 0.06285(18) 0.39690(16) 0.0199(5) Uani 1 1 d . . . . .
H3 H 0.501334 0.022979 0.353079 0.024 Uiso 1 1 calc R U . . .
C4 C 0.37413(19) 0.06359(17) 0.41403(15) 0.0169(5) Uani 1 1 d . . . . .
H4 H 0.321630 0.023645 0.382438 0.020 Uiso 1 1 calc R U . . .
C5 C 0.34508(17) 0.12351(16) 0.47804(14) 0.0127(4) Uani 1 1 d . . . . .
C6 C 0.23342(17) 0.13330(15) 0.49663(14) 0.0125(4) Uani 1 1 d . . . . .
C7 C 0.14180(18) 0.08018(16) 0.46313(15) 0.0152(5) Uani 1 1 d . . . . .
H7 H 0.138637 0.027546 0.424258 0.018 Uiso 1 1 calc R U . . .
C8 C 0.05772(18) 0.12106(17) 0.49893(15) 0.0156(5) Uani 1 1 d . . . . .
H8 H -0.016008 0.102156 0.489330 0.019 Uiso 1 1 calc R U . . .
C9 C 0.87991(18) 0.38716(17) 0.68213(14) 0.0147(4) Uani 1 1 d . . . . .
H9 H 0.900059 0.349990 0.636373 0.018 Uiso 1 1 calc R U . . .
C10 C 0.74803(19) 0.43951(19) 0.75999(15) 0.0198(5) Uani 1 1 d . . . . .
H10 H 0.674964 0.438785 0.771040 0.024 Uiso 1 1 calc R U . . .
C11 C 0.8216(2) 0.49571(19) 0.81052(16) 0.0222(5) Uani 1 1 d . . . . .
H11 H 0.798964 0.533723 0.854873 0.027 Uiso 1 1 calc R U . . .
C12 C 0.92867(19) 0.49609(18) 0.79587(15) 0.0177(5) Uani 1 1 d . . . . .
H12 H 0.980206 0.534573 0.829963 0.021 Uiso 1 1 calc R U . . .
C13 C 0.96009(17) 0.43959(16) 0.73078(14) 0.0131(4) Uani 1 1 d . . . . .
C14 C 1.07181(17) 0.43402(16) 0.71137(14) 0.0128(4) Uani 1 1 d . . . . .
C15 C 1.15950(18) 0.49593(17) 0.73710(14) 0.0157(5) Uani 1 1 d . . . . .
H15 H 1.160648 0.550978 0.773285 0.019 Uiso 1 1 calc R U . . .
C16 C 1.24307(18) 0.45925(17) 0.69837(14) 0.0156(5) Uani 1 1 d . . . . .
H16 H 1.314304 0.484652 0.702045 0.019 Uiso 1 1 calc R U . . .
C17 C 0.7157(2) 0.60468(18) 0.56716(16) 0.0228(5) Uani 1 1 d . . . . .
H17 H 0.735774 0.569520 0.520278 0.027 Uiso 1 1 calc R U . . .
C18 C 0.5771(2) 0.6566(2) 0.64424(16) 0.0243(5) Uani 1 1 d . . . . .
H18 H 0.502632 0.656467 0.651350 0.029 Uiso 1 1 calc R U . . .
C19 C 0.6506(2) 0.7064(2) 0.69961(16) 0.0240(5) Uani 1 1 d . . . . .
H19 H 0.627371 0.742137 0.745057 0.029 Uiso 1 1 calc R U . . .
C20 C 0.7588(2) 0.70399(19) 0.68841(16) 0.0217(5) Uani 1 1 d . . . . .
H20 H 0.809910 0.738182 0.726577 0.026 Uiso 1 1 calc R U . . .
C21 C 0.79378(19) 0.65191(17) 0.62173(15) 0.0170(5) Uani 1 1 d . . . . .
C22 C 0.9075(2) 0.64644(17) 0.60785(15) 0.0197(5) Uani 1 1 d . . . . .
C23 C 0.9947(2) 0.70247(18) 0.64406(18) 0.0245(6) Uani 1 1 d . . . . .
H23 H 0.994241 0.752497 0.685145 0.029 Uiso 1 1 calc R U . . .
C24 C 1.0812(2) 0.6690(2) 0.60698(18) 0.0294(6) Uani 1 1 d . . . . .
H24 H 1.153492 0.691934 0.617292 0.035 Uiso 1 1 calc R U . . .

loop_
_atom_site_aniso_label
_atom_site_aniso_U_11
_atom_site_aniso_U_22
_atom_site_aniso_U_33
_atom_site_aniso_U_23
_atom_site_aniso_U_13
_atom_site_aniso_U_12
Dy1 0.00907(5) 0.01144(5) 0.01570(5) -0.00075(4) 0.00280(3) 0.00044(4)
Cl1 0.0121(2) 0.0167(3) 0.0276(3) -0.0050(2) 0.0031(2) 0.0033(2)
Cl2 0.0229(3) 0.0176(3) 0.0172(3) 0.0016(2) 0.0031(2) -0.0022(2)
Cl3 0.0148(3) 0.0154(3) 0.0316(3) -0.0016(2) 0.0092(2) 0.0034(2)
Cl4 0.0273(3) 0.0277(3) 0.0259(3) 0.0111(3) 0.0110(3) 0.0049(3)
N1 0.0135(9) 0.0145(9) 0.0187(10) -0.0028(8) 0.0034(8) -0.0019(7)
N2 0.0126(9) 0.0127(9) 0.0167(10) -0.0012(7) 0.0040(7) -0.0008(7)
N3 0.0126(9) 0.0160(9) 0.0172(10) -0.0018(8) 0.0059(7) 0.0020(7)
N4 0.0127(9) 0.0175(10) 0.0166(10) -0.0007(8) 0.0023(7) -0.0008(8)
N5 0.0126(9) 0.0157(10) 0.0144(9) -0.0017(7) 0.0035(7) -0.0005(7)
N6 0.0133(9) 0.0164(10) 0.0165(10) -0.0020(8) 0.0060(7) 0.0012(8)
N7 0.0280(12) 0.0266(12) 0.0228(11) -0.0021(9) -0.0004(9) -0.0116(10)
N8 0.0334(12) 0.0235(11) 0.0185(11) 0.0031(9) 0.0097(9) 0.0100(9)
N9 0.0312(12) 0.0317(13) 0.0264(12) 0.0076(10) 0.0156(10) 0.0153(10)
C1 0.0145(11) 0.0127(11) 0.0171(11) -0.0006(9) 0.0042(9) -0.0006(9)
C2 0.0134(11) 0.0209(12) 0.0234(13) -0.0025(10) 0.0068(9) 0.0006(9)
C3 0.0183(12) 0.0219(12) 0.0202(12) -0.0065(10) 0.0046(10) 0.0017(10)
C4 0.0171(11) 0.0158(11) 0.0177(12) -0.0044(9) 0.0013(9) -0.0020(9)
C5 0.0129(10) 0.0104(10) 0.0150(11) 0.0019(8) 0.0029(8) 0.0003(8)
C6 0.0131(10) 0.0109(10) 0.0137(11) 0.0007(8) 0.0030(8) -0.0006(8)
C7 0.0144(11) 0.0134(11) 0.0182(12) -0.0040(9) 0.0032(9) -0.0015(9)
C8 0.0124(10) 0.0148(11) 0.0199(12) -0.0005(9) 0.0027(9) -0.0022(9)
C9 0.0164(11) 0.0150(11) 0.0128(11) 0.0002(9) 0.0022(9) 0.0008(9)
C10 0.0134(11) 0.0277(13) 0.0190(12) -0.0020(10) 0.0047(9) 0.0019(10)
C11 0.0199(12) 0.0299(14) 0.0173(12) -0.0091(10) 0.0035(10) 0.0045(10)
C12 0.0162(11) 0.0212(12) 0.0150(11) -0.0052(10) -0.0012(9) 0.0016(9)
C13 0.0135(10) 0.0130(10) 0.0126(11) 0.0013(8) 0.0010(8) 0.0017(8)
C14 0.0131(10) 0.0138(10) 0.0114(11) 0.0007(8) 0.0014(8) 0.0014(8)
C15 0.0174(11) 0.0137(11) 0.0154(11) -0.0026(9) 0.0002(9) 0.0004(9)
C16 0.0142(11) 0.0167(11) 0.0157(11) 0.0008(9) 0.0003(9) -0.0013(9)
C17 0.0338(14) 0.0160(12) 0.0190(12) -0.0014(10) 0.0055(11) -0.0029(11)
C18 0.0189(12) 0.0292(14) 0.0252(13) 0.0072(11) 0.0042(10) -0.0037(11)
C19 0.0206(12) 0.0337(15) 0.0183(12) -0.0028(11) 0.0050(10) 0.0018(11)
C20 0.0197(12) 0.0266(14) 0.0184(12) -0.0051(10) 0.0008(10) -0.0018(10)
C21 0.0229(12) 0.0124(11) 0.0164(11) 0.0037(9) 0.0051(9) 0.0019(9)
C22 0.0267(13) 0.0157(11) 0.0181(12) 0.0047(9) 0.0089(10) 0.0058(10)
C23 0.0223(13) 0.0189(13) 0.0331(15) 0.0028(11) 0.0068(11) 0.0039(10)
C24 0.0235(13) 0.0287(15) 0.0377(16) 0.0108(13) 0.0103(12) 0.0067(11)

loop_
_atom_type_symbol
_atom_type_description
_atom_type_scat_dispersion_real
_atom_type_scat_dispersion_imag
_atom_type_scat_source
C C 0.0033 0.0016 'International Tables Vol C Tables 4.2.6.8 and 6.1.1.4'
H H 0.0000 0.0000 'International Tables Vol C Tables 4.2.6.8 and 6.1.1.4'
N N 0.0061 0.0033 'International Tables Vol C Tables 4.2.6.8 and 6.1.1.4'
Cl Cl 0.1484 0.1585 'International Tables Vol C Tables 4.2.6.8 and 6.1.1.4'
Dy Dy -0.1892 4.4098 'International Tables Vol C Tables 4.2.6.8 and 6.1.1.4'

loop_
_geom_angle_atom_site_label_1
_geom_angle_atom_site_label_2
_geom_angle_atom_site_label_3
_geom_angle
_geom_angle_site_symmetry_1
_geom_angle_site_symmetry_3
_geom_angle_publ_flag
N1 Dy1 N4 178.84(6) . . ?
N1 Dy1 Cl4 87.82(5) . . ?
N4 Dy1 Cl4 93.23(5) . . ?
N1 Dy1 Cl3 90.83(5) . . ?
N4 Dy1 Cl3 89.61(5) . . ?
Cl4 Dy1 Cl3 91.779(19) . . ?
N1 Dy1 Cl2 87.35(5) . . ?
N4 Dy1 Cl2 91.58(5) . . ?
Cl4 Dy1 Cl2 174.53(2) . . ?
Cl3 Dy1 Cl2 90.852(19) . . ?
N1 Dy1 Cl1 90.55(5) . . ?
N4 Dy1 Cl1 88.96(5) . . ?
Cl4 Dy1 Cl1 91.042(19) . . ?
Cl3 Dy1 Cl1 176.905(19) . . ?
Cl2 Dy1 Cl1 86.444(19) . . ?
C1 N1 C2 117.9(2) . . ?
C1 N1 Dy1 115.27(15) . . ?
C2 N1 Dy1 126.79(15) . . ?
C6 N2 N3 104.16(18) . . ?
C8 N3 N2 112.82(18) . . ?
C8 N3 H3A 123.6 . . ?
N2 N3 H3A 123.6 . . ?
C9 N4 C10 117.4(2) . . ?
C9 N4 Dy1 117.15(15) . . ?
C10 N4 Dy1 125.41(15) . . ?
C14 N5 N6 104.22(18) . . ?
C16 N6 N5 112.78(18) . . ?
C16 N6 H6A 123.6 . . ?
N5 N6 H6A 123.6 . . ?
C18 N7 C17 123.8(2) . . ?
C18 N7 H7A 118.1 . . ?
C17 N7 H7A 118.1 . . ?
C22 N8 N9 103.7(2) . . ?
C24 N9 N8 113.2(2) . . ?
C24 N9 H9A 123.4 . . ?
N8 N9 H9A 123.4 . . ?
N1 C1 C5 124.0(2) . . ?
N1 C1 H1 118.0 . . ?
C5 C1 H1 118.0 . . ?
N1 C2 C3 122.2(2) . . ?
N1 C2 H2 118.9 . . ?
C3 C2 H2 118.9 . . ?
C2 C3 C4 119.2(2) . . ?
C2 C3 H3 120.4 . . ?
C4 C3 H3 120.4 . . ?
C3 C4 C5 119.4(2) . . ?
C3 C4 H4 120.3 . . ?
C5 C4 H4 120.3 . . ?
C1 C5 C4 117.3(2) . . ?
C1 C5 C6 119.9(2) . . ?
C4 C5 C6 122.8(2) . . ?
N2 C6 C7 111.17(19) . . ?
N2 C6 C5 120.14(19) . . ?
C7 C6 C5 128.6(2) . . ?
C8 C7 C6 104.9(2) . . ?
C8 C7 H7 127.5 . . ?
C6 C7 H7 127.5 . . ?
N3 C8 C7 106.9(2) . . ?
N3 C8 H8 126.5 . . ?
C7 C8 H8 126.5 . . ?
N4 C9 C13 124.3(2) . . ?
N4 C9 H9 117.9 . . ?
C13 C9 H9 117.9 . . ?
N4 C10 C11 122.4(2) . . ?
N4 C10 H10 118.8 . . ?
C11 C10 H10 118.8 . . ?
C10 C11 C12 119.3(2) . . ?
C10 C11 H11 120.4 . . ?
C12 C11 H11 120.4 . . ?
C11 C12 C13 119.4(2) . . ?
C11 C12 H12 120.3 . . ?
C13 C12 H12 120.3 . . ?
C9 C13 C12 117.1(2) . . ?
C9 C13 C14 119.5(2) . . ?
C12 C13 C14 123.3(2) . . ?
N5 C14 C15 111.31(19) . . ?
N5 C14 C13 119.4(2) . . ?
C15 C14 C13 129.2(2) . . ?
C16 C15 C14 104.7(2) . . ?
C16 C15 H15 127.6 . . ?
C14 C15 H15 127.6 . . ?
N6 C16 C15 107.0(2) . . ?
N6 C16 H16 126.5 . . ?
C15 C16 H16 126.5 . . ?
N7 C17 C21 120.0(2) . . ?
N7 C17 H17 120.0 . . ?
C21 C17 H17 120.0 . . ?
N7 C18 C19 118.8(2) . . ?
N7 C18 H18 120.6 . . ?
C19 C18 H18 120.6 . . ?
C18 C19 C20 119.3(2) . . ?
C18 C19 H19 120.4 . . ?
C20 C19 H19 120.4 . . ?
C19 C20 C21 120.8(2) . . ?
C19 C20 H20 119.6 . . ?
C21 C20 H20 119.6 . . ?
C17 C21 C20 117.2(2) . . ?
C17 C21 C22 120.0(2) . . ?
C20 C21 C22 122.8(2) . . ?
N8 C22 C23 111.5(2) . . ?
N8 C22 C21 119.5(2) . . ?
C23 C22 C21 129.0(2) . . ?
C24 C23 C22 104.6(2) . . ?
C24 C23 H23 127.7 . . ?
C22 C23 H23 127.7 . . ?
N9 C24 C23 107.0(2) . . ?
N9 C24 H24 126.5 . . ?
C23 C24 H24 126.5 . . ?

loop_
_geom_bond_atom_site_label_1
_geom_bond_atom_site_label_2
_geom_bond_distance
_geom_bond_site_symmetry_2
_geom_bond_publ_flag
Dy1 N1 2.4661(19) . ?
Dy1 N4 2.4698(19) . ?
Dy1 Cl4 2.5620(6) . ?
Dy1 Cl3 2.6023(5) . ?
Dy1 Cl2 2.6052(6) . ?
Dy1 Cl1 2.6430(5) . ?
N1 C1 1.337(3) . ?
N1 C2 1.349(3) . ?
N2 C6 1.344(3) . ?
N2 N3 1.354(3) . ?
N3 C8 1.341(3) . ?
N3 H3A 0.8800 . ?
N4 C9 1.340(3) . ?
N4 C10 1.349(3) . ?
N5 C14 1.341(3) . ?
N5 N6 1.349(3) . ?
N6 C16 1.345(3) . ?
N6 H6A 0.8800 . ?
N7 C18 1.332(3) . ?
N7 C17 1.336(3) . ?
N7 H7A 0.8800 . ?
N8 C22 1.344(3) . ?
N8 N9 1.347(3) . ?
N9 C24 1.333(4) . ?
N9 H9A 0.8800 . ?
C1 C5 1.387(3) . ?
C1 H1 0.9500 . ?
C2 C3 1.381(3) . ?
C2 H2 0.9500 . ?
C3 C4 1.387(3) . ?
C3 H3 0.9500 . ?
C4 C5 1.394(3) . ?
C4 H4 0.9500 . ?
C5 C6 1.466(3) . ?
C6 C7 1.405(3) . ?
C7 C8 1.375(3) . ?
C7 H7 0.9500 . ?
C8 H8 0.9500 . ?
C9 C13 1.389(3) . ?
C9 H9 0.9500 . ?
C10 C11 1.380(3) . ?
C10 H10 0.9500 . ?
C11 C12 1.385(3) . ?
C11 H11 0.9500 . ?
C12 C13 1.391(3) . ?
C12 H12 0.9500 . ?
C13 C14 1.467(3) . ?
C14 C15 1.406(3) . ?
C15 C16 1.372(3) . ?
C15 H15 0.9500 . ?
C16 H16 0.9500 . ?
C17 C21 1.385(3) . ?
C17 H17 0.9500 . ?
C18 C19 1.375(4) . ?
C18 H18 0.9500 . ?
C19 C20 1.384(3) . ?
C19 H19 0.9500 . ?
C20 C21 1.396(3) . ?
C20 H20 0.9500 . ?
C21 C22 1.465(3) . ?
C22 C23 1.399(4) . ?
C23 C24 1.373(4) . ?
C23 H23 0.9500 . ?
C24 H24 0.9500 . ?
